data_2021135
loop_
_publ_author_name
'Nisar, Madiha'
'Wong, Lawrence W.-Y.'
'Sung, Herman H.-Y.'
'Haynes, Richard K.'
'Williams, Ian D.'

_publ_section_title
;
 Cocrystals of the antimalarial drug 11-azaartemisinin with three alkenoic
 acids of 1:1 or 2:1 stoichiometry
;
_journal_coeditor_code LF3073
_journal_issue 6
_journal_name_full 'Acta Crystallographica Section C'
_journal_page_first
;
;
_journal_paper_doi 10.1107/S2053229618006320
_journal_volume 74
_journal_year 2018
_chemical_formula_iupac '2C15 H23 N O4, C4 H4 O4'
_chemical_formula_moiety '2(C15 H23 N O4), C4 H4 O4'
_chemical_formula_sum 'C34 H50 N2 O12'
_chemical_formula_weight 678.76
_chemical_name_common
;
11-Azaartemisinin--maleic acid (2/1)
;
_chemical_name_systematic
'1,5,9-Trimethyl-14,15,16-trioxa-11-azatetracyclo[10.3.1.0^4,13^.0^8,13^]hexadecan-10-one--<i>cis</i>-butenedioic acid (2/1)'
_space_group_crystal_system orthorhombic
_space_group_IT_number 19
_space_group_name_Hall 'P 2ac 2ab'
_space_group_name_H-M_alt 'P 21 21 21'
_symmetry_space_group_name_Hall 'P 2ac 2ab'
_symmetry_space_group_name_H-M 'P 21 21 21'
_atom_sites_solution_hydrogens mixed
_atom_sites_solution_primary direct
_audit_creation_method
;
Olex2 1.2-beta
(compiled 2018.02.02 svn.r3481 for OlexSys, GUI svn.r5470)
;
_cell_angle_alpha 90
_cell_angle_beta 90
_cell_angle_gamma 90
_cell_formula_units_Z 4
_cell_length_a 9.78850(10)
_cell_length_b 9.99650(10)
_cell_length_c 33.7661(4)
_cell_measurement_reflns_used 7193
_cell_measurement_temperature 100(2)
_cell_measurement_theta_max 75.3680
_cell_measurement_theta_min 4.6080
_cell_volume 3304.04(6)
_computing_cell_refinement
;
CrysAlis PRO (Rigaku OD, 2015)
;
_computing_data_collection
;
CrysAlis PRO (Rigaku OD, 2015)
;
_computing_data_reduction
;
CrysAlis PRO (Rigaku OD, 2015)
;
_computing_molecular_graphics
;
OLEX2 (Dolomanov <i>et al.</i>,  2009)
;
_computing_publication_material
;
OLEX2 (Dolomanov <i>et al.</i>,  2009)
;
_computing_structure_refinement
;
SHELXL2014 (Sheldrick, 2015)
;
_computing_structure_solution
;
SHELXS97 (Sheldrick, 2008)
;
_diffrn_ambient_temperature 100.15
_diffrn_detector_area_resol_mean 10.3577
_diffrn_measured_fraction_theta_full 0.992
_diffrn_measured_fraction_theta_max 0.992
_diffrn_measurement_device 'four-circle diffractometer'
_diffrn_measurement_device_type 'Rigaku SuperNova Dual Source diffractometer with an Atlas detector'
_diffrn_measurement_method '\w scans'
_diffrn_radiation_monochromator mirror
_diffrn_radiation_type CuK\a
_diffrn_radiation_wavelength 1.54178
_diffrn_reflns_av_R_equivalents 0.0210
_diffrn_reflns_limit_h_max 11
_diffrn_reflns_limit_h_min -10
_diffrn_reflns_limit_k_max 11
_diffrn_reflns_limit_k_min -8
_diffrn_reflns_limit_l_max 28
_diffrn_reflns_limit_l_min -40
_diffrn_reflns_number 9569
_diffrn_reflns_theta_full 66.500
_diffrn_reflns_theta_max 67.487
_diffrn_reflns_theta_min 4.613
_exptl_absorpt_coefficient_mu 0.858
_exptl_absorpt_correction_T_max 1.00000
_exptl_absorpt_correction_T_min 0.97257
_exptl_absorpt_correction_type multi-scan
_exptl_absorpt_process_details
;
(CrysAlis PRO; Rigaku OD, 2015)
;
_exptl_crystal_colour colourless
_exptl_crystal_density_diffrn 1.365
_exptl_crystal_description block
_exptl_crystal_F_000 1456
_exptl_crystal_size_max 0.2
_exptl_crystal_size_mid 0.2
_exptl_crystal_size_min 0.1
_refine_diff_density_max 0.206
_refine_diff_density_min -0.181
_refine_ls_abs_structure_details
;
Flack <i>x</i> determined using 2414 quotients [(I+)-(I-)]/[(I+)+(I-)]
(Parsons <i>et al.</i>,  2013)
;
_refine_ls_abs_structure_Flack 0.02(7)
_refine_ls_extinction_method none
_refine_ls_goodness_of_fit_ref 1.016
_refine_ls_hydrogen_treatment mixed
_refine_ls_matrix_type full
_refine_ls_number_parameters 455
_refine_ls_number_reflns 5886
_refine_ls_number_restraints 0
_refine_ls_restrained_S_all 1.016
_refine_ls_R_factor_all 0.0307
_refine_ls_R_factor_gt 0.0296
_refine_ls_shift/su_max 0.000
_refine_ls_shift/su_mean 0.000
_refine_ls_structure_factor_coef Fsqd
_refine_ls_weighting_details 'w=1/[\s^2^(Fo^2^)+(0.0400P)^2^+0.6791P] where P=(Fo^2^+2Fc^2^)/3'
_refine_ls_weighting_scheme calc
_refine_ls_wR_factor_gt 0.0743
_refine_ls_wR_factor_ref 0.0749
_reflns_number_gt 5726
_reflns_number_total 5886
_reflns_threshold_expression 'I > 2\s(I)'
_cod_data_source_file lf3073sup1.cif
_cod_data_source_block madiha55cult
_cod_database_code 2021135
_shelx_space_group_comment
;
The symmetry employed for this shelxl refinement is uniquely defined
by the following loop, which should always be used as a source of
symmetry information in preference to the above space-group names.
They are only intended as comments.
;
_shelx_estimated_absorpt_t_min 0.847
_shelx_estimated_absorpt_t_max 0.919
_shelxl_version_number 2.014

loop_
_space_group_symop_operation_xyz
'x, y, z'
'-x+1/2, -y, z+1/2'
'x+1/2, -y+1/2, -z'
'-x, y+1/2, -z+1/2'

loop_
_atom_site_type_symbol
_atom_site_label
_atom_site_fract_x
_atom_site_fract_y
_atom_site_fract_z
_atom_site_U_iso_or_equiv
_atom_site_adp_type
_atom_site_calc_flag
_atom_site_occupancy
C C1 0.4239(2) 0.5209(2) 0.45667(6) 0.0152(4) Uani d 1
N N1 0.58735(18) 0.35610(17) 0.42840(5) 0.0168(4) Uani d 1
H H1 0.659(3) 0.339(3) 0.4132(8) 0.023(6) Uiso d 1
O O1 0.49755(14) 0.55528(15) 0.49297(4) 0.0181(3) Uani d 1
C C2 0.5224(2) 0.4865(2) 0.42312(6) 0.0147(4) Uani d 1
H H2 0.4673 0.4816 0.3982 0.018 Uiso calc 1
O O2 0.64369(14) 0.57876(15) 0.48525(4) 0.0184(3) Uani d 1
C C3 0.6543(2) 0.6633(2) 0.45172(6) 0.0172(4) Uani d 1
O O3 0.62388(14) 0.58492(14) 0.41716(4) 0.0151(3) Uani d 1
C C4 0.5584(2) 0.7841(2) 0.45467(6) 0.0196(4) Uani d 1
H H4A 0.5412 0.8033 0.4830 0.024 Uiso calc 1
H H4B 0.6049 0.8630 0.4432 0.024 Uiso calc 1
C C5 0.4210(2) 0.7655(2) 0.43375(6) 0.0196(4) Uani d 1
H H5A 0.4383 0.7606 0.4049 0.024 Uiso calc 1
H H5B 0.3652 0.8465 0.4386 0.024 Uiso calc 1
C C6 0.2285(2) 0.6074(2) 0.41371(6) 0.0189(4) Uani d 1
H H6 0.2782 0.5820 0.3889 0.023 Uiso calc 1
C C7 0.1432(2) 0.4876(2) 0.42687(7) 0.0226(5) Uani d 1
H H7A 0.0896 0.5124 0.4506 0.027 Uiso calc 1
H H7B 0.0782 0.4637 0.4056 0.027 Uiso calc 1
C C8 0.2318(2) 0.3664(2) 0.43645(7) 0.0205(4) Uani d 1
H H8A 0.2798 0.3367 0.4122 0.025 Uiso calc 1
H H8B 0.1731 0.2920 0.4456 0.025 Uiso calc 1
C C9 0.4291(2) 0.2821(2) 0.48027(6) 0.0207(4) Uani d 1
H H9 0.4758 0.3093 0.5054 0.025 Uiso calc 1
C C10 0.5412(2) 0.2546(2) 0.45075(7) 0.0192(4) Uani d 1
O O10 0.59364(17) 0.14148(15) 0.44918(6) 0.0297(4) Uani d 1
C C11 0.3358(2) 0.6430(2) 0.44559(6) 0.0171(4) Uani d 1
H H11 0.2839 0.6685 0.4700 0.020 Uiso calc 1
C C12 0.3369(2) 0.4000(2) 0.46856(6) 0.0176(4) Uani d 1
H H12 0.2845 0.4263 0.4928 0.021 Uiso calc 1
C C13 0.8037(2) 0.6988(2) 0.44857(7) 0.0210(4) Uani d 1
H H13A 0.8587 0.6170 0.4495 0.031 Uiso calc 1
H H13B 0.8291 0.7574 0.4707 0.031 Uiso calc 1
H H13C 0.8203 0.7453 0.4235 0.031 Uiso calc 1
C C14 0.1366(2) 0.7271(2) 0.40429(7) 0.0260(5) Uani d 1
H H14A 0.0974 0.7621 0.4289 0.039 Uiso calc 1
H H14B 0.0628 0.6987 0.3866 0.039 Uiso calc 1
H H14C 0.1907 0.7971 0.3914 0.039 Uiso calc 1
C C15 0.3503(2) 0.1538(2) 0.48994(8) 0.0294(5) Uani d 1
H H15A 0.2783 0.1738 0.5092 0.044 Uiso calc 1
H H15B 0.4131 0.0874 0.5011 0.044 Uiso calc 1
H H15C 0.3091 0.1182 0.4657 0.044 Uiso calc 1
C C1A 0.7189(2) 0.6715(2) 0.29446(6) 0.0154(4) Uani d 1
N N1A 0.89184(18) 0.51898(18) 0.32339(5) 0.0174(4) Uani d 1
H H1A 0.907(3) 0.443(3) 0.3348(8) 0.027(7) Uiso d 1
O O1A 0.69096(15) 0.59186(14) 0.25893(4) 0.0178(3) Uani d 1
C C2A 0.7575(2) 0.5804(2) 0.32907(6) 0.0149(4) Uani d 1
H H2A 0.7626 0.6373 0.3534 0.018 Uiso calc 1
O O2A 0.67404(15) 0.44902(14) 0.26854(4) 0.0184(3) Uani d 1
C C3A 0.5861(2) 0.4382(2) 0.30168(6) 0.0171(4) Uani d 1
O O3A 0.66195(14) 0.47756(14) 0.33643(4) 0.0155(3) Uani d 1
C C4A 0.4578(2) 0.5243(2) 0.29709(6) 0.0196(4) Uani d 1
H H4AA 0.3794 0.4760 0.3089 0.023 Uiso calc 1
H H4AB 0.4386 0.5361 0.2685 0.023 Uiso calc 1
C C5A 0.4683(2) 0.6625(2) 0.31641(6) 0.0193(4) Uani d 1
H H5AA 0.4753 0.6499 0.3454 0.023 Uiso calc 1
H H5AB 0.3820 0.7112 0.3112 0.023 Uiso calc 1
C C6A 0.6120(2) 0.8667(2) 0.33295(6) 0.0196(4) Uani d 1
H H6A 0.6333 0.8262 0.3593 0.024 Uiso calc 1
C C7A 0.7344(2) 0.9519(2) 0.32033(7) 0.0222(4) Uani d 1
H H7AA 0.7122 0.9986 0.2953 0.027 Uiso calc 1
H H7AB 0.7518 1.0208 0.3408 0.027 Uiso calc 1
C C8A 0.8629(2) 0.8693(2) 0.31446(6) 0.0208(4) Uani d 1
H H8AA 0.8888 0.8263 0.3398 0.025 Uiso calc 1
H H8AB 0.9389 0.9283 0.3061 0.025 Uiso calc 1
C C9A 0.9652(2) 0.6773(2) 0.27198(6) 0.0207(4) Uani d 1
H H9A 0.9449 0.6376 0.2454 0.025 Uiso calc 1
C C10A 0.9912(2) 0.5600(2) 0.29921(6) 0.0187(4) Uani d 1
O O10A 1.10277(15) 0.50020(16) 0.29724(5) 0.0264(3) Uani d 1
C C11A 0.5873(2) 0.7514(2) 0.30313(6) 0.0173(4) Uani d 1
H H11A 0.5590 0.7939 0.2776 0.021 Uiso calc 1
C C12A 0.8391(2) 0.7614(2) 0.28285(6) 0.0185(4) Uani d 1
H H12A 0.8111 0.8094 0.2582 0.022 Uiso calc 1
C C13A 0.5593(2) 0.2902(2) 0.30643(7) 0.0220(4) Uani d 1
H H13D 0.6459 0.2412 0.3048 0.033 Uiso calc 1
H H13E 0.4980 0.2598 0.2853 0.033 Uiso calc 1
H H13F 0.5168 0.2737 0.3322 0.033 Uiso calc 1
C C14A 0.4847(2) 0.9543(2) 0.33759(7) 0.0258(5) Uani d 1
H H14D 0.4583 0.9903 0.3117 0.039 Uiso calc 1
H H14E 0.5047 1.0282 0.3558 0.039 Uiso calc 1
H H14F 0.4097 0.9004 0.3483 0.039 Uiso calc 1
C C15A 1.0957(2) 0.7599(3) 0.26655(8) 0.0313(5) Uani d 1
H H15D 1.0776 0.8345 0.2485 0.047 Uiso calc 1
H H15E 1.1677 0.7030 0.2554 0.047 Uiso calc 1
H H15F 1.1254 0.7948 0.2923 0.047 Uiso calc 1
C C21 0.9037(2) 0.1337(2) 0.41140(7) 0.0223(5) Uani d 1
O O21 0.81182(17) 0.04403(16) 0.42055(5) 0.0269(4) Uani d 1
H H21 0.732(4) 0.086(3) 0.4277(10) 0.043(9) Uiso d 1
C C22 1.0388(2) 0.0711(2) 0.40218(7) 0.0249(5) Uani d 1
H H22 1.0694 0.0006 0.4188 0.030 Uiso calc 1
O O22 0.8829(2) 0.25272(18) 0.41105(8) 0.0525(6) Uani d 1
C C23 1.1185(2) 0.1070(2) 0.37251(7) 0.0260(5) Uani d 1
H H23A 1.2037 0.0628 0.3692 0.031 Uiso calc 1
O O23 1.18129(17) 0.29587(18) 0.33620(5) 0.0305(4) Uani d 1
H H23 1.149(4) 0.365(4) 0.3219(10) 0.050(10) Uiso d 1
C C24 1.0798(2) 0.2144(2) 0.34383(7) 0.0239(5) Uani d 1
O O24 0.9674(2) 0.2250(2) 0.32975(7) 0.0515(6) Uani d 1

loop_
_atom_site_aniso_label
_atom_site_aniso_U_11
_atom_site_aniso_U_22
_atom_site_aniso_U_33
_atom_site_aniso_U_12
_atom_site_aniso_U_13
_atom_site_aniso_U_23
C1 0.0135(9) 0.0177(10) 0.0146(9) 0.0002(8) 0.0003(7) -0.0005(7)
N1 0.0141(8) 0.0145(8) 0.0218(9) 0.0010(7) 0.0042(7) -0.0001(7)
O1 0.0139(7) 0.0260(8) 0.0143(6) -0.0018(6) 0.0023(5) -0.0003(6)
C2 0.0129(9) 0.0150(9) 0.0161(9) -0.0014(8) 0.0007(8) 0.0008(7)
O2 0.0129(7) 0.0242(7) 0.0181(7) -0.0014(6) -0.0004(6) 0.0011(6)
C3 0.0187(10) 0.0186(10) 0.0143(9) -0.0015(8) -0.0005(8) -0.0017(8)
O3 0.0152(7) 0.0144(7) 0.0159(6) -0.0018(5) 0.0024(5) -0.0006(5)
C4 0.0195(10) 0.0161(10) 0.0233(10) -0.0034(8) 0.0035(8) -0.0024(8)
C5 0.0185(10) 0.0160(10) 0.0244(10) 0.0020(8) 0.0014(9) 0.0000(8)
C6 0.0149(10) 0.0196(10) 0.0222(10) 0.0014(8) -0.0004(8) 0.0024(8)
C7 0.0149(10) 0.0228(11) 0.0301(11) -0.0021(9) -0.0021(9) 0.0014(9)
C8 0.0154(10) 0.0188(11) 0.0273(11) -0.0037(8) 0.0001(9) 0.0020(8)
C9 0.0179(10) 0.0202(11) 0.0240(10) -0.0012(9) 0.0019(9) 0.0069(8)
C10 0.0147(10) 0.0160(10) 0.0269(11) -0.0009(8) -0.0008(8) 0.0023(8)
O10 0.0227(8) 0.0153(7) 0.0513(10) 0.0012(7) 0.0085(8) 0.0070(7)
C11 0.0145(9) 0.0173(10) 0.0194(9) 0.0015(8) 0.0029(8) -0.0005(8)
C12 0.0151(9) 0.0181(10) 0.0197(9) -0.0006(8) 0.0033(8) 0.0022(8)
C13 0.0164(10) 0.0230(10) 0.0234(10) -0.0024(9) 0.0010(8) -0.0025(9)
C14 0.0176(11) 0.0240(12) 0.0364(13) 0.0032(9) -0.0012(9) 0.0070(9)
C15 0.0234(11) 0.0227(11) 0.0421(13) 0.0011(9) 0.0077(10) 0.0138(10)
C1A 0.0164(9) 0.0164(10) 0.0133(9) -0.0004(8) -0.0013(7) -0.0002(8)
N1A 0.0154(8) 0.0165(9) 0.0205(8) 0.0008(7) -0.0011(7) 0.0044(7)
O1A 0.0243(8) 0.0146(7) 0.0144(6) -0.0018(6) -0.0004(6) 0.0011(5)
C2A 0.0132(9) 0.0159(9) 0.0156(9) -0.0022(8) 0.0005(7) 0.0000(7)
O2A 0.0230(7) 0.0133(7) 0.0189(7) 0.0001(6) 0.0031(6) -0.0010(5)
C3A 0.0170(9) 0.0180(10) 0.0164(9) -0.0024(8) -0.0001(8) -0.0013(8)
O3A 0.0156(7) 0.0160(7) 0.0150(6) -0.0024(6) 0.0008(6) 0.0009(5)
C4A 0.0154(9) 0.0187(10) 0.0247(10) -0.0017(8) -0.0010(8) 0.0007(9)
C5A 0.0158(10) 0.0170(10) 0.0251(10) 0.0022(8) 0.0013(8) -0.0003(8)
C6A 0.0257(11) 0.0148(9) 0.0183(9) 0.0023(9) -0.0005(8) 0.0006(8)
C7A 0.0270(11) 0.0156(10) 0.0239(10) -0.0026(9) -0.0035(9) 0.0005(8)
C8A 0.0210(11) 0.0171(10) 0.0243(10) -0.0052(8) -0.0036(9) 0.0032(8)
C9A 0.0160(10) 0.0225(11) 0.0237(10) -0.0014(9) 0.0028(8) 0.0055(9)
C10A 0.0142(9) 0.0209(10) 0.0209(10) -0.0022(8) 0.0000(8) 0.0007(8)
O10A 0.0163(7) 0.0251(8) 0.0379(9) 0.0018(6) 0.0054(7) 0.0069(7)
C11A 0.0177(10) 0.0159(9) 0.0183(10) 0.0007(8) -0.0010(8) 0.0020(8)
C12A 0.0175(10) 0.0181(10) 0.0198(10) -0.0015(8) 0.0005(8) 0.0039(8)
C13A 0.0239(11) 0.0161(10) 0.0260(11) -0.0029(8) -0.0007(9) -0.0002(8)
C14A 0.0303(12) 0.0186(10) 0.0286(11) 0.0070(10) 0.0049(10) -0.0004(9)
C15A 0.0193(11) 0.0320(13) 0.0425(14) -0.0009(10) 0.0066(10) 0.0147(11)
C21 0.0237(11) 0.0166(11) 0.0266(11) 0.0010(9) 0.0011(9) -0.0019(8)
O21 0.0254(8) 0.0179(8) 0.0374(9) 0.0021(7) 0.0077(7) 0.0029(7)
C22 0.0242(11) 0.0187(11) 0.0320(12) 0.0021(9) -0.0007(9) 0.0022(9)
O22 0.0307(10) 0.0173(9) 0.1096(19) -0.0012(8) 0.0240(11) -0.0065(10)
C23 0.0235(11) 0.0185(10) 0.0360(12) 0.0040(9) 0.0038(9) -0.0023(9)
O23 0.0208(8) 0.0320(9) 0.0387(9) 0.0013(7) 0.0046(7) 0.0118(8)
C24 0.0240(11) 0.0216(11) 0.0261(11) 0.0007(9) 0.0025(9) -0.0022(9)
O24 0.0399(12) 0.0398(11) 0.0748(15) -0.0180(9) -0.0261(11) 0.0239(11)

loop_
_atom_type_symbol
_atom_type_description
_atom_type_scat_dispersion_real
_atom_type_scat_dispersion_imag
_atom_type_scat_source
C C 0.0181 0.0091 'International Tables Vol C Tables 4.2.6.8 and 6.1.1.4'
H H 0.0000 0.0000 'International Tables Vol C Tables 4.2.6.8 and 6.1.1.4'
N N 0.0311 0.0180 'International Tables Vol C Tables 4.2.6.8 and 6.1.1.4'
O O 0.0492 0.0322 'International Tables Vol C Tables 4.2.6.8 and 6.1.1.4'

loop_
_geom_angle_atom_site_label_1
_geom_angle_atom_site_label_2
_geom_angle_atom_site_label_3
_geom_angle
O1 C1 C2 111.31(15)
O1 C1 C11 107.05(16)
O1 C1 C12 103.88(15)
C2 C1 C11 110.59(16)
C2 C1 C12 111.58(17)
C12 C1 C11 112.16(16)
C2 N1 H1 116.6(18)
C10 N1 H1 116.4(18)
C10 N1 C2 126.60(18)
C1 O1 O2 111.58(13)
C1 C2 H2 107.1
N1 C2 C1 112.66(16)
N1 C2 H2 107.1
O3 C2 C1 113.14(16)
O3 C2 N1 109.43(15)
O3 C2 H2 107.1
C3 O2 O1 107.94(13)
O2 C3 O3 107.97(15)
O2 C3 C4 111.88(16)
O2 C3 C13 105.56(17)
O3 C3 C4 110.80(17)
O3 C3 C13 105.81(16)
C13 C3 C4 114.40(18)
C2 O3 C3 114.21(15)
C3 C4 H4A 108.7
C3 C4 H4B 108.7
H4A C4 H4B 107.6
C5 C4 C3 114.40(17)
C5 C4 H4A 108.7
C5 C4 H4B 108.7
C4 C5 H5A 108.0
C4 C5 H5B 108.0
C4 C5 C11 117.00(18)
H5A C5 H5B 107.3
C11 C5 H5A 108.0
C11 C5 H5B 108.0
C7 C6 H6 108.1
C7 C6 C11 110.47(17)
C7 C6 C14 110.66(18)
C11 C6 H6 108.1
C14 C6 H6 108.1
C14 C6 C11 111.34(18)
C6 C7 H7A 109.2
C6 C7 H7B 109.2
H7A C7 H7B 107.9
C8 C7 C6 111.98(17)
C8 C7 H7A 109.2
C8 C7 H7B 109.2
C7 C8 H8A 109.4
C7 C8 H8B 109.4
C7 C8 C12 110.98(18)
H8A C8 H8B 108.0
C12 C8 H8A 109.4
C12 C8 H8B 109.4
C10 C9 H9 106.1
C10 C9 C12 113.39(17)
C10 C9 C15 110.83(19)
C12 C9 H9 106.1
C15 C9 H9 106.1
C15 C9 C12 113.64(18)
N1 C10 C9 118.63(19)
O10 C10 N1 121.7(2)
O10 C10 C9 119.59(19)
C1 C11 C6 111.53(17)
C1 C11 H11 106.7
C5 C11 C1 113.03(17)
C5 C11 C6 111.83(17)
C5 C11 H11 106.7
C6 C11 H11 106.7
C1 C12 C9 110.22(16)
C1 C12 H12 107.0
C8 C12 C1 111.15(17)
C8 C12 C9 114.11(18)
C8 C12 H12 107.0
C9 C12 H12 107.0
C3 C13 H13A 109.5
C3 C13 H13B 109.5
C3 C13 H13C 109.5
H13A C13 H13B 109.5
H13A C13 H13C 109.5
H13B C13 H13C 109.5
C6 C14 H14A 109.5
C6 C14 H14B 109.5
C6 C14 H14C 109.5
H14A C14 H14B 109.5
H14A C14 H14C 109.5
H14B C14 H14C 109.5
C9 C15 H15A 109.5
C9 C15 H15B 109.5
C9 C15 H15C 109.5
H15A C15 H15B 109.5
H15A C15 H15C 109.5
H15B C15 H15C 109.5
O1A C1A C2A 110.42(15)
O1A C1A C11A 106.30(16)
O1A C1A C12A 104.63(16)
C2A C1A C11A 111.69(17)
C2A C1A C12A 110.80(16)
C12A C1A C11A 112.66(16)
C2A N1A H1A 117.5(19)
C10A N1A H1A 114.9(19)
C10A N1A C2A 127.28(18)
C1A O1A O2A 111.52(13)
C1A C2A H2A 107.6
N1A C2A C1A 111.82(16)
N1A C2A H2A 107.6
O3A C2A C1A 113.83(16)
O3A C2A N1A 108.21(16)
O3A C2A H2A 107.6
C3A O2A O1A 108.45(13)
O2A C3A O3A 108.01(15)
O2A C3A C4A 112.07(17)
O2A C3A C13A 105.33(16)
O3A C3A C4A 110.54(16)
O3A C3A C13A 105.66(16)
C13A C3A C4A 114.77(18)
C2A O3A C3A 113.35(14)
C3A C4A H4AA 108.7
C3A C4A H4AB 108.7
C3A C4A C5A 114.17(17)
H4AA C4A H4AB 107.6
C5A C4A H4AA 108.7
C5A C4A H4AB 108.7
C4A C5A H5AA 108.1
C4A C5A H5AB 108.1
C4A C5A C11A 116.71(17)
H5AA C5A H5AB 107.3
C11A C5A H5AA 108.1
C11A C5A H5AB 108.1
C7A C6A H6A 108.1
C7A C6A C11A 110.79(17)
C11A C6A H6A 108.1
C14A C6A H6A 108.1
C14A C6A C7A 110.33(17)
C14A C6A C11A 111.42(18)
C6A C7A H7AA 109.1
C6A C7A H7AB 109.1
H7AA C7A H7AB 107.8
C8A C7A C6A 112.46(17)
C8A C7A H7AA 109.1
C8A C7A H7AB 109.1
C7A C8A H8AA 109.6
C7A C8A H8AB 109.6
C7A C8A C12A 110.32(18)
H8AA C8A H8AB 108.1
C12A C8A H8AA 109.6
C12A C8A H8AB 109.6
C10A C9A H9A 105.8
C10A C9A C12A 114.48(17)
C10A C9A C15A 110.49(18)
C12A C9A H9A 105.8
C15A C9A H9A 105.8
C15A C9A C12A 113.76(18)
N1A C10A C9A 119.20(18)
O10A C10A N1A 121.5(2)
O10A C10A C9A 119.17(18)
C1A C11A C6A 112.24(17)
C1A C11A H11A 106.7
C5A C11A C1A 112.92(16)
C5A C11A C6A 111.09(17)
C5A C11A H11A 106.7
C6A C11A H11A 106.7
C1A C12A C8A 110.55(17)
C1A C12A C9A 110.87(17)
C1A C12A H12A 106.5
C8A C12A C9A 115.35(18)
C8A C12A H12A 106.5
C9A C12A H12A 106.5
C3A C13A H13D 109.5
C3A C13A H13E 109.5
C3A C13A H13F 109.5
H13D C13A H13E 109.5
H13D C13A H13F 109.5
H13E C13A H13F 109.5
C6A C14A H14D 109.5
C6A C14A H14E 109.5
C6A C14A H14F 109.5
H14D C14A H14E 109.5
H14D C14A H14F 109.5
H14E C14A H14F 109.5
C9A C15A H15D 109.5
C9A C15A H15E 109.5
C9A C15A H15F 109.5
H15D C15A H15E 109.5
H15D C15A H15F 109.5
H15E C15A H15F 109.5
O21 C21 C22 111.73(18)
O22 C21 O21 124.2(2)
O22 C21 C22 124.0(2)
C21 O21 H21 109(2)
C21 C22 H22 117.7
C23 C22 C21 124.5(2)
C23 C22 H22 117.7
C22 C23 H23A 118.7
C22 C23 C24 122.5(2)
C24 C23 H23A 118.7
C24 O23 H23 108(2)
O23 C24 C23 112.5(2)
O24 C24 C23 123.4(2)
O24 C24 O23 124.1(2)

loop_
_geom_bond_atom_site_label_1
_geom_bond_atom_site_label_2
_geom_bond_distance
C1 O1 1.463(2)
C1 C2 1.527(3)
C1 C11 1.541(3)
C1 C12 1.532(3)
N1 H1 0.89(3)
N1 C2 1.461(3)
N1 C10 1.342(3)
O1 O2 1.4728(19)
C2 H2 1.0000
C2 O3 1.413(2)
O2 C3 1.417(2)
C3 O3 1.437(2)
C3 C4 1.533(3)
C3 C13 1.508(3)
C4 H4A 0.9900
C4 H4B 0.9900
C4 C5 1.530(3)
C5 H5A 0.9900
C5 H5B 0.9900
C5 C11 1.535(3)
C6 H6 1.0000
C6 C7 1.526(3)
C6 C11 1.546(3)
C6 C14 1.531(3)
C7 H7A 0.9900
C7 H7B 0.9900
C7 C8 1.524(3)
C8 H8A 0.9900
C8 H8B 0.9900
C8 C12 1.531(3)
C9 H9 1.0000
C9 C10 1.508(3)
C9 C12 1.537(3)
C9 C15 1.531(3)
C10 O10 1.243(3)
C11 H11 1.0000
C12 H12 1.0000
C13 H13A 0.9800
C13 H13B 0.9800
C13 H13C 0.9800
C14 H14A 0.9800
C14 H14B 0.9800
C14 H14C 0.9800
C15 H15A 0.9800
C15 H15B 0.9800
C15 H15C 0.9800
C1A O1A 1.465(2)
C1A C2A 1.529(3)
C1A C11A 1.544(3)
C1A C12A 1.532(3)
N1A H1A 0.87(3)
N1A C2A 1.464(3)
N1A C10A 1.334(3)
O1A O2A 1.474(2)
C2A H2A 1.0000
C2A O3A 1.412(2)
O2A C3A 1.416(2)
C3A O3A 1.443(2)
C3A C4A 1.531(3)
C3A C13A 1.511(3)
C4A H4AA 0.9900
C4A H4AB 0.9900
C4A C5A 1.531(3)
C5A H5AA 0.9900
C5A H5AB 0.9900
C5A C11A 1.533(3)
C6A H6A 1.0000
C6A C7A 1.531(3)
C6A C11A 1.549(3)
C6A C14A 1.530(3)
C7A H7AA 0.9900
C7A H7AB 0.9900
C7A C8A 1.518(3)
C8A H8AA 0.9900
C8A H8AB 0.9900
C8A C12A 1.535(3)
C9A H9A 1.0000
C9A C10A 1.511(3)
C9A C12A 1.538(3)
C9A C15A 1.533(3)
C10A O10A 1.247(3)
C11A H11A 1.0000
C12A H12A 1.0000
C13A H13D 0.9800
C13A H13E 0.9800
C13A H13F 0.9800
C14A H14D 0.9800
C14A H14E 0.9800
C14A H14F 0.9800
C15A H15D 0.9800
C15A H15E 0.9800
C15A H15F 0.9800
C21 O21 1.307(3)
C21 C22 1.496(3)
C21 O22 1.207(3)
O21 H21 0.92(4)
C22 H22 0.9500
C22 C23 1.319(3)
C23 H23A 0.9500
C23 C24 1.495(3)
O23 H23 0.90(4)
O23 C24 1.310(3)
C24 O24 1.204(3)

loop_
_geom_hbond_atom_site_label_D
_geom_hbond_atom_site_label_H
_geom_hbond_atom_site_label_A
_geom_hbond_distance_DH
_geom_hbond_distance_HA
_geom_hbond_distance_DA
_geom_hbond_angle_DHA
N1 H1 O22 0.89(3) 2.36(3) 3.128(3) 146(2)
N1A H1A O24 0.87(3) 2.26(3) 3.038(3) 149(2)
O21 H21 O10 0.92(4) 1.63(4) 2.539(2) 167(3)
O23 H23 O10A 0.90(4) 1.65(4) 2.548(2) 174(4)

loop_
_geom_torsion_atom_site_label_1
_geom_torsion_atom_site_label_2
_geom_torsion_atom_site_label_3
_geom_torsion_atom_site_label_4
_geom_torsion
C1 O1 O2 C3 46.72(19)
C1 C2 O3 C3 25.7(2)
N1 C2 O3 C3 -100.77(18)
O1 C1 C2 N1 73.3(2)
O1 C1 C2 O3 -51.5(2)
O1 C1 C11 C5 66.4(2)
O1 C1 C11 C6 -166.56(15)
O1 C1 C12 C8 169.06(16)
O1 C1 C12 C9 -63.4(2)
O1 O2 C3 O3 -74.63(18)
O1 O2 C3 C4 47.5(2)
O1 O2 C3 C13 172.56(15)
C2 C1 O1 O2 13.5(2)
C2 C1 C11 C5 -55.0(2)
C2 C1 C11 C6 72.0(2)
C2 C1 C12 C8 -70.9(2)
C2 C1 C12 C9 56.6(2)
C2 N1 C10 C9 -14.0(3)
C2 N1 C10 O10 170.1(2)
O2 C3 O3 C2 35.3(2)
O2 C3 C4 C5 -95.3(2)
C3 C4 C5 C11 55.0(2)
O3 C3 C4 C5 25.2(2)
C4 C3 O3 C2 -87.49(19)
C4 C5 C11 C1 -33.3(3)
C4 C5 C11 C6 -160.11(17)
C6 C7 C8 C12 57.4(2)
C7 C6 C11 C1 53.8(2)
C7 C6 C11 C5 -178.55(18)
C7 C8 C12 C1 -55.4(2)
C7 C8 C12 C9 179.25(17)
C10 N1 C2 C1 21.6(3)
C10 N1 C2 O3 148.36(19)
C10 C9 C12 C1 -48.4(2)
C10 C9 C12 C8 77.5(2)
C11 C1 O1 O2 -107.45(16)
C11 C1 C2 N1 -167.84(16)
C11 C1 C2 O3 67.4(2)
C11 C1 C12 C8 53.8(2)
C11 C1 C12 C9 -178.66(16)
C11 C6 C7 C8 -56.3(2)
C12 C1 O1 O2 133.72(15)
C12 C1 C2 N1 -42.2(2)
C12 C1 C2 O3 -167.02(16)
C12 C1 C11 C5 179.76(16)
C12 C1 C11 C6 -53.2(2)
C12 C9 C10 N1 27.2(3)
C12 C9 C10 O10 -156.8(2)
C13 C3 O3 C2 147.99(16)
C13 C3 C4 C5 144.73(18)
C14 C6 C7 C8 179.95(18)
C14 C6 C11 C1 177.17(17)
C14 C6 C11 C5 -55.2(2)
C15 C9 C10 N1 156.3(2)
C15 C9 C10 O10 -27.6(3)
C15 C9 C12 C1 -176.15(18)
C15 C9 C12 C8 -50.3(3)
C1A O1A O2A C3A 46.43(19)
C1A C2A O3A C3A 27.3(2)
N1A C2A O3A C3A -97.71(18)
O1A C1A C2A N1A 70.0(2)
O1A C1A C2A O3A -53.0(2)
O1A C1A C11A C5A 68.3(2)
O1A C1A C11A C6A -165.18(15)
O1A C1A C12A C8A 169.36(16)
O1A C1A C12A C9A -61.4(2)
O1A O2A C3A O3A -74.51(18)
O1A O2A C3A C4A 47.5(2)
O1A O2A C3A C13A 172.94(15)
C2A C1A O1A O2A 14.2(2)
C2A C1A C11A C5A -52.2(2)
C2A C1A C11A C6A 74.3(2)
C2A C1A C12A C8A -71.6(2)
C2A C1A C12A C9A 57.6(2)
C2A N1A C10A C9A -4.3(3)
C2A N1A C10A O10A 179.03(19)
O2A C3A O3A C2A 34.5(2)
O2A C3A C4A C5A -95.0(2)
C3A C4A C5A C11A 56.3(2)
O3A C3A C4A C5A 25.6(2)
C4A C3A O3A C2A -88.48(19)
C4A C5A C11A C1A -35.8(3)
C4A C5A C11A C6A -162.93(17)
C6A C7A C8A C12A 58.8(2)
C7A C6A C11A C1A 50.4(2)
C7A C6A C11A C5A 177.83(17)
C7A C8A C12A C1A -57.5(2)
C7A C8A C12A C9A 175.75(17)
C10A N1A C2A C1A 19.6(3)
C10A N1A C2A O3A 145.8(2)
C10A C9A C12A C1A -42.3(2)
C10A C9A C12A C8A 84.3(2)
C11A C1A O1A O2A -107.15(16)
C11A C1A C2A N1A -171.92(16)
C11A C1A C2A O3A 65.1(2)
C11A C1A C12A C8A 54.3(2)
C11A C1A C12A C9A -176.46(16)
C11A C6A C7A C8A -54.9(2)
C12A C1A O1A O2A 133.43(15)
C12A C1A C2A N1A -45.4(2)
C12A C1A C2A O3A -168.44(16)
C12A C1A C11A C5A -177.65(17)
C12A C1A C11A C6A -51.2(2)
C12A C9A C10A N1A 15.7(3)
C12A C9A C10A O10A -167.51(19)
C13A C3A O3A C2A 146.79(17)
C13A C3A C4A C5A 144.95(18)
C14A C6A C7A C8A -178.81(18)
C14A C6A C11A C1A 173.60(17)
C14A C6A C11A C5A -58.9(2)
C15A C9A C10A N1A 145.8(2)
C15A C9A C10A O10A -37.5(3)
C15A C9A C12A C1A -170.66(18)
C15A C9A C12A C8A -44.1(3)
C21 C22 C23 C24 -1.4(4)
O21 C21 C22 C23 137.4(2)
C22 C23 C24 O23 136.1(2)
C22 C23 C24 O24 -43.3(4)
O22 C21 C22 C23 -43.8(4)

_cod_database_fobs_code 2021135
